data_7053386
loop_
_publ_author_name
'Linares, Maholy'
'Brice\~no, Alexander'

_publ_section_title
;
 Solid-state synthesis of head-to-tail photodimers from supramolecular
 assemblies directed by charge-assisted hydrogen bonds
;
_journal_issue 4
_journal_name_full 'New Journal of Chemistry'
_journal_page_first 587
_journal_paper_doi 10.1039/b9nj00608g
_journal_volume 34
_journal_year 2010
_chemical_compound_source Synthesis
_chemical_formula_moiety 'C13 H11 Cl N, 0.5(C10 H4 O8)'
_chemical_formula_sum 'C18 H13 Cl N O4'
_chemical_formula_weight 342.74
_chemical_name_systematic
;
?
;
_space_group_IT_number 2
_symmetry_cell_setting triclinic
_symmetry_space_group_name_Hall '-P 1'
_symmetry_space_group_name_H-M 'P -1'
_atom_sites_solution_hydrogens geom
_atom_sites_solution_primary direct
_atom_sites_solution_secondary difmap
_audit_creation_date '20 August 2008'
_audit_creation_method SHELXL-97
_cell_angle_alpha 66.39(3)
_cell_angle_beta 73.94(3)
_cell_angle_gamma 79.39(3)
_cell_formula_units_Z 2
_cell_length_a 7.4116(15)
_cell_length_b 9.874(2)
_cell_length_c 12.082(2)
_cell_measurement_reflns_used 1320
_cell_measurement_temperature 293(2)
_cell_measurement_theta_max 28.00
_cell_measurement_theta_min 1.4978
_cell_volume 775.9(3)
_computing_cell_refinement 'CrystalClear (Rigaku/MSC Inc., 2005)'
_computing_data_collection 'CrystalClear (Rigaku/MSC Inc., 2005)'
_computing_data_reduction 'CrystalClear (Rigaku/MSC Inc., 2005)'
_computing_molecular_graphics
;
SHELXLTL-NT V5.1 (Bruker AXS, 1998) and DIAMOND
(Brandenburg, 1998)
;
_computing_publication_material
;
SHELXLTL-NT V5.1 (Bruker AXS, 1998) and PLATON (Spek, 2003).
;
_computing_structure_refinement 'SHELXLTL-NT V5.1 (Bruker AXS, 1998)'
_computing_structure_solution 'SHELXLTL-NT V5.1 (Bruker AXS, 1998)'
_diffrn_ambient_temperature 293(2)
_diffrn_measured_fraction_theta_full 0.977
_diffrn_measured_fraction_theta_max 0.783
_diffrn_measurement_device 'Mercury (2x2 bin mode)'
_diffrn_measurement_device_type 'Rigaku AFC7S Mercury'
_diffrn_measurement_method '\w '
_diffrn_radiation_detector CCD
_diffrn_radiation_monochromator graphite
_diffrn_radiation_source 'Normal-focus sealed tube'
_diffrn_radiation_type MoK\a
_diffrn_radiation_wavelength 0.71073
_diffrn_reflns_av_R_equivalents 0.0582
_diffrn_reflns_av_sigmaI/netI 0.0911
_diffrn_reflns_limit_h_max 8
_diffrn_reflns_limit_h_min -8
_diffrn_reflns_limit_k_max 12
_diffrn_reflns_limit_k_min -13
_diffrn_reflns_limit_l_max 15
_diffrn_reflns_limit_l_min -15
_diffrn_reflns_number 8867
_diffrn_reflns_theta_full 25.00
_diffrn_reflns_theta_max 28.09
_diffrn_reflns_theta_min 1.89
_diffrn_standards_decay_% 0
_diffrn_standards_interval_count 0
_diffrn_standards_interval_time 0
_diffrn_standards_number 0
_exptl_absorpt_coefficient_mu 0.269
_exptl_absorpt_correction_T_max 0.945
_exptl_absorpt_correction_T_min 0.920
_exptl_absorpt_correction_type multi-scan
_exptl_absorpt_process_details 'Jacobson, R. (1998) Private communication'
_exptl_crystal_colour 'Pale yellow'
_exptl_crystal_density_diffrn 1.467
_exptl_crystal_density_method 'not measured'
_exptl_crystal_description Prism
_exptl_crystal_F_000 354
_exptl_crystal_size_max 0.43
_exptl_crystal_size_mid 0.25
_exptl_crystal_size_min 0.20
_refine_diff_density_max 0.177
_refine_diff_density_min -0.224
_refine_diff_density_rms 0.050
_refine_ls_extinction_method none
_refine_ls_goodness_of_fit_ref 1.137
_refine_ls_hydrogen_treatment constr
_refine_ls_matrix_type full
_refine_ls_number_parameters 219
_refine_ls_number_reflns 2956
_refine_ls_number_restraints 0
_refine_ls_restrained_S_all 1.137
_refine_ls_R_factor_all 0.1380
_refine_ls_R_factor_gt 0.0780
_refine_ls_shift/su_max 0.000
_refine_ls_shift/su_mean 0.000
_refine_ls_structure_factor_coef Fsqd
_refine_ls_weighting_details 'calc w=1/[\s^2^(Fo^2^)+(0.0441P)^2^+0.4522P] where P=(Fo^2^+2Fc^2^)/3'
_refine_ls_weighting_scheme calc
_refine_ls_wR_factor_gt 0.1496
_refine_ls_wR_factor_ref 0.1759
_reflns_number_gt 1763
_reflns_number_total 2956
_reflns_threshold_expression >2sigma(I)
_cod_data_source_file b9nj00608g.txt
_cod_data_source_block shelxle3
_cod_depositor_comments
;
The following automatic conversions were performed:

'_symmetry_cell_setting' value 'Triclinic' changed to 'triclinic'
according to /home/saulius/struct/CIF-dictionaries/cif_core.dic
dictionary named 'cif_core.dic' version 2.4.2 from
2011-04-26.

'_exptl_absorpt_correction_type' value 'Multi Scan'
changed to 'multi-scan' according to
/home/saulius/struct/CIF-dictionaries/cif_core.dic dictionary named
'cif_core.dic' version 2.4.2 from 2011-04-26.

Automatic conversion script
Id: cif_fix_values 1891 2012-01-12 08:04:46Z andrius 
;
_cod_original_sg_symbol_H-M P-1
_cod_database_code 7053386

loop_
_symmetry_equiv_pos_as_xyz
'x, y, z'
'-x, -y, -z'

loop_
_atom_site_label
_atom_site_type_symbol
_atom_site_fract_x
_atom_site_fract_y
_atom_site_fract_z
_atom_site_U_iso_or_equiv
_atom_site_adp_type
_atom_site_occupancy
_atom_site_symmetry_multiplicity
_atom_site_calc_flag
_atom_site_refinement_flags
Cl1 Cl 0.10868(17) 0.93492(14) 0.89177(12) 0.0770(4) Uani 1 1 d .
O1 O 1.2363(4) 0.3082(3) 0.0805(2) 0.0606(8) Uani 1 1 d .
O2 O 1.2158(4) 0.1217(3) 0.2607(2) 0.0628(8) Uani 1 1 d .
N1 N 1.0128(5) 0.4464(4) 0.2274(3) 0.0559(9) Uani 1 1 d .
H1N H 1.0940 0.3981 0.1810 0.068(14) Uiso 1 1 d R
C17 C 1.3868(5) -0.0796(4) 0.1161(3) 0.0427(9) Uani 1 1 d .
O4 O 1.2586(4) -0.3096(3) 0.2437(3) 0.0724(10) Uani 1 1 d .
O3 O 1.1998(5) -0.1415(3) 0.3285(2) 0.0739(10) Uani 1 1 d .
H3O H 1.2121 -0.0223 0.3033 0.110(18) Uiso 1 1 d R
C19 C 1.5030(5) -0.1489(4) 0.0393(3) 0.0456(10) Uani 1 1 d .
H19A H 1.5050 -0.2515 0.0667 0.055 Uiso 1 1 calc R
C2 C 0.6455(6) 0.6792(5) 0.4395(4) 0.0599(12) Uani 1 1 d .
H2A H 0.5947 0.7725 0.3951 0.072 Uiso 1 1 calc R
C10 C 0.7754(6) 0.5946(4) 0.3685(4) 0.0498(10) Uani 1 1 d .
C14 C 0.8133(6) 0.6550(5) 0.2398(4) 0.0572(11) Uani 1 1 d .
H14A H 0.7573 0.7481 0.2000 0.069 Uiso 1 1 calc R
C3 C 0.4709(6) 0.7073(5) 0.6394(4) 0.0552(11) Uani 1 1 d .
C11 C 0.8641(6) 0.4552(4) 0.4229(4) 0.0518(10) Uani 1 1 d .
H11A H 0.8436 0.4108 0.5088 0.062 Uiso 1 1 calc R
C12 C 0.9804(6) 0.3838(4) 0.3513(4) 0.0542(11) Uani 1 1 d .
H12A H 1.0381 0.2905 0.3886 0.065 Uiso 1 1 calc R
C16 C 1.3830(5) 0.0761(4) 0.0759(3) 0.0419(9) Uani 1 1 d .
C1 C 0.5968(6) 0.6313(5) 0.5614(4) 0.0595(11) Uani 1 1 d .
H1A H 0.6489 0.5374 0.6033 0.071 Uiso 1 1 calc R
C15 C 1.2691(6) 0.1746(5) 0.1440(4) 0.0528(11) Uani 1 1 d .
C18 C 1.2744(6) -0.1860(5) 0.2364(4) 0.0547(11) Uani 1 1 d .
C8 C 0.3718(6) 0.8435(5) 0.5918(4) 0.0629(12) Uani 1 1 d .
H8A H 0.3815 0.8885 0.5066 0.075 Uiso 1 1 calc R
C7 C 0.2589(6) 0.9133(5) 0.6688(4) 0.0605(12) Uani 1 1 d .
H7A H 0.1927 1.0043 0.6360 0.073 Uiso 1 1 calc R
C6 C 0.2457(6) 0.8463(5) 0.7943(4) 0.0571(11) Uani 1 1 d .
C13 C 0.9311(6) 0.5799(5) 0.1712(4) 0.0585(12) Uani 1 1 d .
H13A H 0.9546 0.6217 0.0851 0.070 Uiso 1 1 calc R
C4 C 0.4512(6) 0.6414(5) 0.7659(4) 0.0605(12) Uani 1 1 d .
H4A H 0.5147 0.5493 0.7995 0.073 Uiso 1 1 calc R
C5 C 0.3388(6) 0.7098(5) 0.8435(4) 0.0624(12) Uani 1 1 d .
H5A H 0.3260 0.6639 0.9289 0.075 Uiso 1 1 calc R

loop_
_atom_site_aniso_label
_atom_site_aniso_U_11
_atom_site_aniso_U_22
_atom_site_aniso_U_33
_atom_site_aniso_U_23
_atom_site_aniso_U_13
_atom_site_aniso_U_12
Cl1 0.0681(8) 0.0937(10) 0.0889(9) -0.0649(8) -0.0090(6) 0.0060(7)
O1 0.075(2) 0.0491(17) 0.0569(18) -0.0289(15) -0.0111(15) 0.0137(15)
O2 0.077(2) 0.0631(19) 0.0480(17) -0.0306(15) -0.0022(15) 0.0017(16)
N1 0.061(2) 0.056(2) 0.057(2) -0.035(2) -0.0067(18) 0.0035(18)
C17 0.042(2) 0.045(2) 0.040(2) -0.0154(18) -0.0106(17) 0.0021(17)
O4 0.084(2) 0.0491(18) 0.068(2) -0.0164(16) 0.0049(17) -0.0117(17)
O3 0.099(3) 0.059(2) 0.0435(17) -0.0160(15) 0.0052(16) 0.0018(17)
C19 0.047(2) 0.041(2) 0.052(2) -0.0225(19) -0.0135(19) 0.0047(18)
C2 0.059(3) 0.060(3) 0.064(3) -0.034(2) -0.009(2) 0.006(2)
C10 0.049(3) 0.047(2) 0.055(3) -0.023(2) -0.007(2) -0.0038(19)
C14 0.059(3) 0.052(2) 0.059(3) -0.025(2) -0.012(2) 0.006(2)
C3 0.042(2) 0.059(3) 0.069(3) -0.035(2) -0.002(2) -0.003(2)
C11 0.060(3) 0.050(2) 0.046(2) -0.023(2) -0.003(2) -0.006(2)
C12 0.065(3) 0.044(2) 0.056(3) -0.023(2) -0.014(2) -0.001(2)
C16 0.040(2) 0.045(2) 0.042(2) -0.0196(18) -0.0124(17) 0.0056(17)
C1 0.056(3) 0.060(3) 0.070(3) -0.036(2) -0.009(2) -0.001(2)
C15 0.052(3) 0.061(3) 0.052(3) -0.031(2) -0.010(2) 0.002(2)
C18 0.053(3) 0.053(3) 0.049(2) -0.016(2) -0.008(2) 0.007(2)
C8 0.057(3) 0.073(3) 0.058(3) -0.029(2) -0.007(2) -0.003(2)
C7 0.052(3) 0.060(3) 0.074(3) -0.037(3) -0.006(2) 0.002(2)
C6 0.048(3) 0.066(3) 0.068(3) -0.042(3) -0.001(2) -0.007(2)
C13 0.071(3) 0.053(3) 0.051(3) -0.022(2) -0.014(2) 0.002(2)
C4 0.057(3) 0.060(3) 0.064(3) -0.031(2) -0.004(2) 0.000(2)
C5 0.063(3) 0.068(3) 0.064(3) -0.036(3) -0.007(2) -0.008(2)

loop_
_atom_type_symbol
_atom_type_description
_atom_type_scat_dispersion_real
_atom_type_scat_dispersion_imag
_atom_type_scat_source
C C 0.0033 0.0016 'International Tables Vol C Tables 4.2.6.8 and 6.1.1.4'
H H 0.0000 0.0000 'International Tables Vol C Tables 4.2.6.8 and 6.1.1.4'
N N 0.0061 0.0033 'International Tables Vol C Tables 4.2.6.8 and 6.1.1.4'
O O 0.0106 0.0060 'International Tables Vol C Tables 4.2.6.8 and 6.1.1.4'
Cl Cl 0.1484 0.1585 'International Tables Vol C Tables 4.2.6.8 and 6.1.1.4'

loop_
_geom_angle_atom_site_label_1
_geom_angle_atom_site_label_2
_geom_angle_atom_site_label_3
_geom_angle
_geom_angle_site_symmetry_1
_geom_angle_site_symmetry_3
C15 O2 H3O 111.6 . .
C13 N1 C12 121.1(4) . .
C13 N1 H1N 119.6 . .
C12 N1 H1N 119.4 . .
C19 C17 C16 118.2(3) . .
C19 C17 C18 113.8(3) . .
C16 C17 C18 128.0(4) . .
C18 O3 H3O 112.9 . .
C17 C19 C16 124.7(3) . 2_855
C17 C19 H19A 117.6 . .
C16 C19 H19A 117.6 2_855 .
C1 C2 C10 124.3(4) . .
C1 C2 H2A 117.9 . .
C10 C2 H2A 117.9 . .
C14 C10 C11 116.9(4) . .
C14 C10 C2 119.2(4) . .
C11 C10 C2 123.9(4) . .
C13 C14 C10 121.0(4) . .
C13 C14 H14A 119.5 . .
C10 C14 H14A 119.5 . .
C4 C3 C8 118.4(4) . .
C4 C3 C1 118.4(4) . .
C8 C3 C1 123.2(4) . .
C12 C11 C10 120.4(4) . .
C12 C11 H11A 119.8 . .
C10 C11 H11A 119.8 . .
N1 C12 C11 120.7(4) . .
N1 C12 H12A 119.7 . .
C11 C12 H12A 119.7 . .
C19 C16 C17 117.0(3) 2_855 .
C19 C16 C15 115.5(3) 2_855 .
C17 C16 C15 127.5(3) . .
C2 C1 C3 128.1(4) . .
C2 C1 H1A 115.9 . .
C3 C1 H1A 115.9 . .
O1 C15 O2 122.7(4) . .
O1 C15 C16 117.3(3) . .
O2 C15 C16 119.9(4) . .
O4 C18 O3 121.9(4) . .
O4 C18 C17 119.2(4) . .
O3 C18 C17 118.9(4) . .
C7 C8 C3 121.1(4) . .
C7 C8 H8A 119.4 . .
C3 C8 H8A 119.4 . .
C6 C7 C8 119.1(4) . .
C6 C7 H7A 120.5 . .
C8 C7 H7A 120.5 . .
C7 C6 C5 120.7(4) . .
C7 C6 Cl1 119.5(4) . .
C5 C6 Cl1 119.7(4) . .
N1 C13 C14 120.0(4) . .
N1 C13 H13A 120.0 . .
C14 C13 H13A 120.0 . .
C5 C4 C3 120.9(4) . .
C5 C4 H4A 119.5 . .
C3 C4 H4A 119.5 . .
C6 C5 C4 119.7(4) . .
C6 C5 H5A 120.2 . .
C4 C5 H5A 120.2 . .

loop_
_geom_bond_atom_site_label_1
_geom_bond_atom_site_label_2
_geom_bond_distance
_geom_bond_site_symmetry_2
Cl1 C6 1.738(4) .
O1 C15 1.250(4) .
O2 C15 1.262(4) .
O2 H3O 1.3069 .
N1 C13 1.335(5) .
N1 C12 1.339(5) .
N1 H1N 0.9086 .
C17 C19 1.386(5) .
C17 C16 1.412(5) .
C17 C18 1.529(5) .
O4 C18 1.213(5) .
O3 C18 1.303(5) .
O3 H3O 1.1065 .
C19 C16 1.393(5) 2_855
C19 H19A 0.9300 .
C2 C1 1.318(6) .
C2 C10 1.477(5) .
C2 H2A 0.9300 .
C10 C14 1.389(5) .
C10 C11 1.393(5) .
C14 C13 1.361(5) .
C14 H14A 0.9300 .
C3 C4 1.378(6) .
C3 C8 1.389(6) .
C3 C1 1.463(6) .
C11 C12 1.357(5) .
C11 H11A 0.9300 .
C12 H12A 0.9300 .
C16 C19 1.393(5) 2_855
C16 C15 1.514(5) .
C1 H1A 0.9300 .
C8 C7 1.382(5) .
C8 H8A 0.9300 .
C7 C6 1.373(6) .
C7 H7A 0.9300 .
C6 C5 1.374(6) .
C13 H13A 0.9300 .
C4 C5 1.378(5) .
C4 H4A 0.9300 .
C5 H5A 0.9300 .
